data_2104352
loop_
_publ_author_name
'Wagner, Trixie'
'Sch\"onleber, Andreas'

_publ_section_title
;
 A non-mathematical introduction to the superspace description of
 modulated structures
;
_journal_coeditor_code BK5084
_journal_issue 3
_journal_name_full 'Acta Crystallographica Section B'
_journal_page_first 249
_journal_page_last 268
_journal_paper_doi 10.1107/S0108768109015614
_journal_volume 65
_journal_year 2009
_chemical_formula_sum 'C19 H27 N O3 Si'
_chemical_formula_weight 345.5
_chemical_name_systematic
;
(6R,7aS)-6-(tert-Butyl-dimethyl-silanyloxy)-1-hydroxy-2-phenyl-5,6,7,7a-
tetrahydro-pyrrolizin-3-one
;
_space_group_ssg_name P21(\a0\g)0
_symmetry_cell_setting monoclinic
_cell_angle_alpha 90
_cell_angle_beta 90.739(11)
_cell_angle_gamma 90
_cell_formula_units_Z 2
_cell_length_a 6.425(2)
_cell_length_b 6.522(2)
_cell_length_c 22.716(6)
_cell_measurement_reflns_used 9555
_cell_measurement_temperature 100
_cell_measurement_theta_max 66.59
_cell_measurement_theta_min 2.88
_cell_modulation_dimension 1
_cell_volume 951.8(5)
_computing_cell_refinement 'Saint V7.36A (Bruker AXS, 2006)'
_computing_data_collection 'SMART V5.630 (Bruker AXS, 2003)'
_computing_data_reduction 'Saint V7.36A (Bruker AXS, 2006)'
_computing_molecular_graphics 'PLATON (Spek, 2003)'
_computing_publication_material 'Jana2006 (Petricek et al., 2006)'
_computing_structure_refinement 'Jana2006 (Petricek et al., 2006)'
_computing_structure_solution 'SUPERFLIP (Palatinus & Chapuis, 2007)'
_diffrn_ambient_temperature 100
_diffrn_measured_fraction_theta_full 0.98
_diffrn_measured_fraction_theta_max 0.9764
_diffrn_measurement_device 'three-circle diffractometer'
_diffrn_measurement_device_type 'Bruker CCD'
_diffrn_measurement_method \w-scans
_diffrn_radiation_monochromator 'multilayer mirrors'
_diffrn_radiation_source 'fine-focus rotating anode'
_diffrn_radiation_type 'Cu K\a'
_diffrn_radiation_wavelength 1.5418
_diffrn_reflns_av_R_equivalents 0.0225
_diffrn_reflns_av_sigmaI/netI 0.0202
_diffrn_reflns_limit_h_max 8
_diffrn_reflns_limit_h_min -8
_diffrn_reflns_limit_index_m_1_max 4
_diffrn_reflns_limit_index_m_1_min -4
_diffrn_reflns_limit_k_max 7
_diffrn_reflns_limit_k_min -6
_diffrn_reflns_limit_l_max 28
_diffrn_reflns_limit_l_min -28
_diffrn_reflns_number 52466
_diffrn_reflns_theta_full 66.56
_diffrn_reflns_theta_max 66.8
_diffrn_reflns_theta_min 1.54
_exptl_absorpt_coefficient_mu 1.215
_exptl_absorpt_correction_T_max 0.9761
_exptl_absorpt_correction_T_min 0.7120
_exptl_absorpt_correction_type multi-scan
_exptl_absorpt_process_details 'SADABS (Sheldrick, 2007)'
_exptl_crystal_colour colourless
_exptl_crystal_density_diffrn 1.2052
_exptl_crystal_description platelet
_exptl_crystal_F_000 372
_exptl_crystal_size_max 0.30
_exptl_crystal_size_mid 0.07
_exptl_crystal_size_min 0.02
_refine_diff_density_max 0.27
_refine_diff_density_min -0.39
_refine_ls_extinction_method none
_refine_ls_goodness_of_fit_ref 2.38
_refine_ls_hydrogen_treatment mixed
_refine_ls_number_constraints 729
_refine_ls_number_parameters 1396
_refine_ls_number_reflns 28265
_refine_ls_number_restraints 2
_refine_ls_R_factor_all 0.0424
_refine_ls_R_factor_gt 0.0363
_refine_ls_shift/su_max 0.0082
_refine_ls_shift/su_mean 0.0003
_refine_ls_structure_factor_coef F
_refine_ls_weighting_details w=1/(\s^2^(F)+0.0001F^2^)
_refine_ls_weighting_scheme sigma
_refine_ls_wR_factor_gt 0.0412
_refine_ls_wR_factor_ref 0.0418
_reflns_number_gt 24813
_reflns_number_total 28265
_reflns_threshold_expression I>3\s(I)
_cod_data_source_file bk5084.cif
_cod_data_source_block I
_cod_original_formula_sum 'C19 H27 N1 O3 Si1'
_cod_database_code 2104352
_cod_database_fobs_code 2104352

loop_
_space_group_symop_ssg_id
_space_group_symop_ssg_operation_algebraic
1 x1,x2,x3,x4
2 -x1,x2+1/2,-x3,-x4

loop_
_atom_site_type_symbol
_atom_site_label
_atom_site_fract_x
_atom_site_fract_y
_atom_site_fract_z
_atom_site_U_iso_or_equiv
_atom_site_adp_type
_atom_site_calc_flag
_atom_site_refinement_flags
_atom_site_occupancy
_atom_site_disorder_assembly
_atom_site_disorder_group
Si Si01 -0.37092(2) 0.327443 0.659745(8) 0.02007(5) Uani d . 1 . .
C C02 -0.49419(11) 0.55099(13) 0.69617(4) 0.0305(2) Uani d . 1 . .
C C03 -0.56723(12) 0.12354(13) 0.64508(4) 0.0303(2) Uani d . 1 . .
C C04 -0.23589(11) 0.40661(13) 0.59038(3) 0.0272(2) Uani d . 1 . .
C C05 -0.14179(13) 0.21792(16) 0.56111(4) 0.0383(3) Uani d . 1 . .
C C06 -0.06346(13) 0.56026(15) 0.60545(3) 0.0372(3) Uani d . 1 . .
C C07 -0.39167(14) 0.50777(16) 0.54772(4) 0.0402(3) Uani d . 1 . .
O O08 -0.18123(7) 0.23691(9) 0.70179(2) 0.02529(15) Uani d . 1 . .
C C09 -0.20629(10) 0.13164(12) 0.75615(3) 0.0231(2) Uani d . 1 . .
C C10 -0.08436(11) -0.06992(12) 0.75368(3) 0.0239(2) Uani d . 1 . .
N N11 0.12210(8) -0.01391(9) 0.77662(2) 0.01921(16) Uani d . 1 . .
C C12 0.22778(10) -0.13298(11) 0.81639(3) 0.0182(2) Uani d . 1 . .
C C13 0.34856(10) 0.00057(11) 0.85533(3) 0.01811(19) Uani d . 1 . .
C C14 0.28477(10) 0.19596(11) 0.84355(3) 0.01862(19) Uani d . 1 . .
C C15 0.13010(10) 0.20130(11) 0.79404(3) 0.01854(18) Uani d . 1 . .
C C16 -0.09831(10) 0.25196(12) 0.80553(3) 0.0226(2) Uani d . 1 . .
O O17 0.35849(8) 0.36355(9) 0.86877(2) 0.02477(15) Uani d . 1 . .
O O18 0.21029(7) -0.32253(9) 0.81674(2) 0.02422(15) Uani d . 1 . .
C C19 0.51159(10) -0.06276(11) 0.89747(3) 0.0184(2) Uani d . 1 . .
C C20 0.55142(11) 0.05378(12) 0.94779(3) 0.0219(2) Uani d . 1 . .
C C21 0.71368(11) 0.00383(13) 0.98554(3) 0.0257(2) Uani d . 1 . .
C C22 0.84021(11) -0.16203(14) 0.97393(3) 0.0288(2) Uani d . 1 . .
C C23 0.80080(11) -0.28088(13) 0.92462(3) 0.0281(2) Uani d . 1 . .
C C24 0.63787(10) -0.23176(11) 0.88679(3) 0.0221(2) Uani d . 1 . .
H H02a -0.606462 0.604054 0.67109 0.0457 Uiso d . 1 . .
H H02b -0.550668 0.507981 0.733914 0.0457 Uiso d . 1 . .
H H02c -0.390319 0.658571 0.702668 0.0457 Uiso d . 1 . .
H H03a -0.678814 0.178831 0.620147 0.0455 Uiso d . 1 . .
H H03b -0.501204 0.008181 0.625101 0.0455 Uiso d . 1 . .
H H03c -0.624909 0.076357 0.68228 0.0455 Uiso d . 1 . .
H H05a -0.07179 0.259368 0.525111 0.0575 Uiso d . 1 . .
H H05b -0.041335 0.153875 0.587994 0.0575 Uiso d . 1 . .
H H05c -0.251986 0.119662 0.551464 0.0575 Uiso d . 1 . .
H H06a 0.006714 0.601449 0.569459 0.0558 Uiso d . 1 . .
H H06b -0.123714 0.68128 0.624118 0.0558 Uiso d . 1 . .
H H06c 0.036851 0.496274 0.632394 0.0558 Uiso d . 1 . .
H H07a -0.320326 0.548353 0.511855 0.0602 Uiso d . 1 . .
H H07b -0.502282 0.410168 0.537903 0.0602 Uiso d . 1 . .
H H07c -0.451659 0.629233 0.566223 0.0602 Uiso d . 1 . .
H H09 -0.357939 0.112783 0.762896 0.0278 Uiso d . 1 . .
H H10a -0.148219 -0.171421 0.780122 0.0287 Uiso d . 1 . .
H H10b -0.072913 -0.114622 0.712411 0.0287 Uiso d . 1 . .
H H15 0.178039 0.312169 0.767162 0.0222 Uiso d . 1 . .
H H16a -0.138634 0.194466 0.843893 0.0272 Uiso d . 1 . .
H H16b -0.121985 0.400525 0.799589 0.0272 Uiso d . 1 . .
H H17 0.3089(12) 0.4673(12) 0.8524(3) 0.041(3) Uiso d . 1 . .
H H20 0.466062 0.168538 0.956153 0.0263 Uiso d . 1 . .
H H21 0.738239 0.083953 1.019619 0.0308 Uiso d . 1 . .
H H22 0.953208 -0.194395 0.999489 0.0346 Uiso d . 1 . .
H H23 0.885797 -0.396337 0.916759 0.0337 Uiso d . 1 . .
H H24 0.612065 -0.314302 0.853195 0.0266 Uiso d . 1 . .

loop_
_atom_site_aniso_label
_atom_site_aniso_U_11
_atom_site_aniso_U_22
_atom_site_aniso_U_33
_atom_site_aniso_U_12
_atom_site_aniso_U_13
_atom_site_aniso_U_23
_atom_site_aniso_type_symbol
Si01 0.01832(7) 0.01957(9) 0.02222(9) -0.00039(7) -0.00323(6) 0.00023(7) Si
C02 0.0255(3) 0.0258(4) 0.0402(5) -0.0029(3) 0.0019(3) -0.0056(3) C
C03 0.0279(4) 0.0253(4) 0.0377(5) -0.0033(3) -0.0047(3) -0.0029(3) C
C04 0.0281(3) 0.0325(4) 0.0207(4) -0.0010(3) -0.0041(3) 0.0021(3) C
C05 0.0352(4) 0.0490(6) 0.0309(4) 0.0045(4) 0.0038(3) -0.0073(4) C
C06 0.0384(4) 0.0464(6) 0.0268(4) -0.0143(4) 0.0025(3) 0.0055(3) C
C07 0.0466(5) 0.0449(6) 0.0287(4) 0.0024(4) -0.0108(3) 0.0098(4) C
O08 0.0220(2) 0.0312(3) 0.0226(3) -0.00085(19) -0.00206(19) 0.0079(2) O
C09 0.0203(3) 0.0276(4) 0.0214(4) -0.0033(3) -0.0017(3) 0.0058(3) C
C10 0.0276(4) 0.0208(4) 0.0232(4) -0.0059(3) -0.0060(3) 0.0007(3) C
N11 0.0243(3) 0.0136(3) 0.0197(3) -0.0017(2) -0.0035(2) -0.0004(2) N
C12 0.0217(3) 0.0148(4) 0.0180(3) 0.0003(3) 0.0030(2) 0.0008(2) C
C13 0.0211(3) 0.0142(4) 0.0190(3) -0.0004(3) 0.0009(2) 0.0007(2) C
C14 0.0214(3) 0.0151(3) 0.0193(3) -0.0016(3) 0.0002(2) -0.0002(3) C
C15 0.0233(3) 0.0131(3) 0.0192(3) -0.0005(2) -0.0008(2) 0.0011(2) C
C16 0.0244(3) 0.0209(4) 0.0226(3) 0.0020(3) 0.0003(3) 0.0020(3) C
O17 0.0347(3) 0.0115(3) 0.0279(2) -0.0013(2) -0.0099(2) 0.00043(19) O
O18 0.0328(3) 0.0122(3) 0.0276(2) -0.00117(19) -0.0037(2) -0.00061(18) O
C19 0.0172(4) 0.0175(4) 0.0204(3) -0.0028(2) 0.0008(2) 0.0049(2) C
C20 0.0228(4) 0.0192(4) 0.0237(3) 0.0007(3) 0.0002(3) 0.0018(3) C
C21 0.0255(5) 0.0270(4) 0.0244(3) -0.0036(3) -0.0034(3) 0.0019(3) C
C22 0.0207(4) 0.0340(5) 0.0317(4) 0.0014(3) -0.0050(3) 0.0083(3) C
C23 0.0238(4) 0.0263(4) 0.0341(4) 0.0063(3) 0.0018(3) 0.0042(3) C
C24 0.0241(4) 0.0182(4) 0.0242(3) 0.0009(3) 0.0017(3) 0.0009(2) C

loop_
_atom_site_displace_Fourier_atom_site_label
_atom_site_displace_Fourier_axis
_atom_site_displace_Fourier_wave_vector_seq_id
_atom_site_displace_Fourier_param_cos
_atom_site_displace_Fourier_param_sin
Si01 x 1 0.05002(4) 0.01187(3)
Si01 y 1 -0.01976(5) -0.00321(4)
Si01 z 1 0.014010(12) -0.032703(10)
Si01 x 2 0.00531(4) -0.00302(3)
Si01 y 2 0.00137(4) -0.00245(4)
Si01 z 2 0.000232(12) 0.002931(11)
Si01 x 3 -0.00027(4) -0.00165(4)
Si01 y 3 -0.00084(5) 0.00295(5)
Si01 z 3 0.000230(14) -0.001042(14)
Si01 x 4 0.00044(4) 0.00017(4)
Si01 y 4 -0.00028(6) 0.00004(6)
Si01 z 4 0.000429(12) 0.000463(13)
C02 x 1 0.06423(16) 0.01948(16)
C02 y 1 -0.02180(17) 0.00385(17)
C02 z 1 0.01805(5) -0.03411(5)
C02 x 2 0.00373(16) 0.00023(16)
C02 y 2 0.00158(17) -0.00333(17)
C02 z 2 -0.00018(5) 0.00416(5)
C02 x 3 -0.00050(18) -0.00257(18)
C02 y 3 -0.0010(2) 0.0022(2)
C02 z 3 0.00020(6) -0.00114(6)
C02 x 4 0.00062(15) -0.00007(15)
C02 y 4 -0.0002(2) -0.0003(2)
C02 z 4 0.00045(5) 0.00061(5)
C03 x 1 0.04482(16) -0.00293(15)
C03 y 1 -0.01889(17) 0.00427(16)
C03 z 1 0.01316(5) -0.03441(5)
C03 x 2 0.00499(16) -0.00667(15)
C03 y 2 -0.00018(16) -0.00180(17)
C03 z 2 0.00125(5) 0.00345(5)
C03 x 3 -0.00090(17) -0.00011(17)
C03 y 3 0.0011(2) 0.0029(2)
C03 z 3 -0.00059(6) -0.00145(6)
C03 x 4 0.00032(15) 0.00001(15)
C03 y 4 -0.0006(2) -0.0001(2)
C03 z 4 0.00063(5) -0.00007(5)
C04 x 1 0.02095(15) 0.00598(15)
C04 y 1 -0.01767(17) -0.00995(16)
C04 z 1 0.00806(5) -0.03440(4)
C04 x 2 0.00582(15) -0.00881(15)
C04 y 2 0.00134(17) -0.00102(16)
C04 z 2 0.00085(5) 0.00222(5)
C04 x 3 -0.00073(16) 0.00043(16)
C04 y 3 -0.00011(19) 0.00338(19)
C04 z 3 0.00009(5) -0.00052(5)
C04 x 4 -0.00068(11) -0.00028(11)
C04 y 4 -0.00035(13) 0.00082(13)
C04 z 4 0.00034(3) 0.00027(3)
C05 x 1 0.00977(17) -0.00430(17)
C05 y 1 -0.0163(2) -0.0148(2)
C05 z 1 0.00482(5) -0.03448(5)
C05 x 2 0.00568(17) -0.01062(17)
C05 y 2 0.0010(2) -0.0002(2)
C05 z 2 0.00090(5) 0.00155(5)
C05 x 3 -0.00084(18) 0.00153(18)
C05 y 3 -0.0002(2) 0.0050(2)
C05 z 3 -0.00001(6) -0.00048(6)
C05 x 4 -0.00089(16) -0.00015(16)
C05 y 4 0.0002(2) 0.0010(2)
C05 z 4 0.00029(5) 0.00010(5)
C06 x 1 0.02342(17) 0.01717(18)
C06 y 1 -0.0139(2) -0.0185(2)
C06 z 1 0.00918(5) -0.03502(5)
C06 x 2 0.00860(17) -0.00579(17)
C06 y 2 0.00093(19) -0.00078(19)
C06 z 2 0.00047(5) 0.00161(5)
C06 x 3 -0.00037(18) -0.00070(18)
C06 y 3 -0.0024(2) 0.0032(2)
C06 z 3 -0.00003(6) 0.00000(6)
C06 x 4 -0.00017(15) -0.00094(16)
C06 y 4 -0.0001(2) 0.0010(2)
C06 z 4 -0.00002(5) 0.00041(5)
C07 x 1 0.00473(19) 0.00530(18)
C07 y 1 -0.0182(2) -0.0014(2)
C07 z 1 0.00491(6) -0.03596(5)
C07 x 2 0.00044(18) -0.01443(18)
C07 y 2 0.0008(2) -0.0014(2)
C07 z 2 0.00237(5) 0.00240(5)
C07 x 3 0.00047(19) 0.00174(19)
C07 y 3 0.0030(2) 0.0031(2)
C07 z 3 -0.00042(6) -0.00068(6)
C07 x 4 -0.00149(17) 0.00049(17)
C07 y 4 0.0001(2) 0.0009(2)
C07 z 4 0.00053(5) -0.00007(5)
O08 x 1 0.06195(10) 0.02994(9)
O08 y 1 -0.01770(11) -0.01108(11)
O08 z 1 0.01642(3) -0.02998(3)
O08 x 2 0.00313(10) 0.00123(10)
O08 y 2 0.00403(11) -0.00175(11)
O08 z 2 -0.00026(3) 0.00196(3)
O08 x 3 0.00228(11) -0.00191(11)
O08 y 3 -0.00266(14) 0.00144(14)
O08 z 3 0.00070(4) -0.00042(4)
O08 x 4 -0.00020(10) 0.00104(10)
O08 y 4 -0.00004(15) -0.00029(15)
O08 z 4 -0.00014(3) 0.00044(3)
C09 x 1 0.08082(15) 0.03981(15)
C09 y 1 -0.01517(16) -0.01832(16)
C09 z 1 0.02072(4) -0.02870(4)
C09 x 2 -0.00088(15) 0.00207(16)
C09 y 2 0.00388(16) -0.00174(17)
C09 z 2 -0.00115(4) 0.00165(5)
C09 x 3 0.00372(18) -0.00151(18)
C09 y 3 -0.0032(2) 0.0003(2)
C09 z 3 0.00094(5) -0.00023(5)
C09 x 4 -0.00135(14) 0.00192(14)
C09 y 4 0.00033(18) -0.00055(18)
C09 z 4 -0.00026(4) 0.00027(4)
C10 x 1 0.07452(15) 0.05724(16)
C10 y 1 -0.01362(15) -0.01443(16)
C10 z 1 0.02015(5) -0.02746(5)
C10 x 2 -0.00277(15) 0.00287(16)
C10 y 2 0.00280(16) -0.00079(17)
C10 z 2 -0.00120(5) 0.00103(5)
C10 x 3 0.00552(18) -0.00062(18)
C10 y 3 -0.00248(19) -0.0003(2)
C10 z 3 0.00074(6) -0.00005(6)
C10 x 4 -0.00242(14) 0.00150(14)
C10 y 4 0.00047(17) -0.00027(18)
C10 z 4 -0.00032(4) 0.00014(4)
N11 x 1 0.06915(12) 0.07051(12)
N11 y 1 -0.01081(12) -0.01362(12)
N11 z 1 0.01842(3) -0.02057(3)
N11 x 2 -0.00436(12) 0.00010(13)
N11 y 2 0.00154(13) 0.00111(12)
N11 z 2 -0.00134(3) 0.00149(3)
N11 x 3 0.00384(14) 0.00315(14)
N11 y 3 -0.00085(16) -0.00200(15)
N11 z 3 0.00077(4) 0.00044(4)
N11 x 4 -0.00228(13) -0.00132(13)
N11 y 4 -0.00027(16) 0.00000(16)
N11 z 4 -0.00040(4) -0.00015(4)
C12 x 1 0.07004(14) 0.08402(14)
C12 y 1 -0.00609(15) -0.01601(15)
C12 z 1 0.01899(4) -0.01711(4)
C12 x 2 -0.00528(15) -0.00294(14)
C12 y 2 0.00099(15) 0.00128(15)
C12 z 2 -0.00169(4) 0.00089(4)
C12 x 3 0.00147(18) 0.00433(17)
C12 y 3 0.00023(19) -0.00218(19)
C12 z 3 0.00042(5) 0.00102(5)
C12 x 4 -0.00126(17) -0.00246(17)
C12 y 4 0.0000(2) -0.0008(2)
C12 z 4 -0.00011(5) -0.00035(5)
C13 x 1 0.07334(15) 0.09685(15)
C13 y 1 -0.00176(15) -0.01749(14)
C13 z 1 0.01645(4) -0.01304(4)
C13 x 2 -0.00380(15) -0.00438(15)
C13 y 2 0.00046(15) 0.00109(15)
C13 z 2 -0.00234(4) 0.00019(4)
C13 x 3 -0.00168(18) 0.00367(18)
C13 y 3 0.00136(19) -0.00093(19)
C13 z 3 -0.00018(5) 0.00117(5)
C13 x 4 0.00040(18) -0.00152(18)
C13 y 4 0.0001(2) -0.0001(2)
C13 z 4 0.00021(5) -0.00048(5)
C14 x 1 0.08108(14) 0.08662(15)
C14 y 1 -0.00321(15) -0.01733(15)
C14 z 1 0.01562(4) -0.01344(4)
C14 x 2 -0.00231(15) -0.00373(15)
C14 y 2 0.00118(15) 0.00182(15)
C14 z 2 -0.00288(4) 0.00070(4)
C14 x 3 -0.00095(19) 0.00451(18)
C14 y 3 0.00110(18) -0.00180(18)
C14 z 3 0.00005(5) 0.00100(4)
C14 x 4 0.00021(18) -0.00089(18)
C14 y 4 -0.0005(2) -0.0003(2)
C14 z 4 0.00011(5) -0.00072(5)
C15 x 1 0.07654(14) 0.06721(14)
C15 y 1 -0.00879(14) -0.01564(14)
C15 z 1 0.01768(4) -0.01813(4)
C15 x 2 -0.00353(14) -0.00118(14)
C15 y 2 0.00152(15) 0.00107(15)
C15 z 2 -0.00198(4) 0.00170(4)
C15 x 3 0.00247(17) 0.00354(17)
C15 y 3 -0.00093(18) -0.00251(18)
C15 z 3 0.00067(5) 0.00057(5)
C15 x 4 -0.00109(16) -0.00104(16)
C15 y 4 -0.00015(17) 0.00006(17)
C15 z 4 -0.00051(5) -0.00035(5)
C16 x 1 0.09269(14) 0.05029(14)
C16 y 1 -0.01008(15) -0.02031(16)
C16 z 1 0.02241(4) -0.02262(4)
C16 x 2 -0.00284(15) -0.00119(15)
C16 y 2 0.00325(16) -0.00102(16)
C16 z 2 -0.00157(4) 0.00172(4)
C16 x 3 0.00361(18) 0.00180(18)
C16 y 3 -0.0022(2) -0.00156(19)
C16 z 3 0.00079(5) 0.00033(5)
C16 x 4 -0.00181(13) -0.00012(13)
C16 y 4 0.00049(14) 0.00003(14)
C16 z 4 -0.00047(4) 0.00001(4)
O17 x 1 0.08952(11) 0.09564(12)
O17 y 1 -0.00064(11) -0.01795(11)
O17 z 1 0.01195(3) -0.01106(3)
O17 x 2 0.00045(12) -0.00413(12)
O17 y 2 0.00062(11) 0.00160(11)
O17 z 2 -0.00399(3) -0.00001(3)
O17 x 3 -0.00274(14) 0.00384(14)
O17 y 3 0.00120(14) -0.00129(14)
O17 z 3 -0.00013(3) 0.00071(3)
O17 x 4 0.00001(14) 0.00010(14)
O17 y 4 -0.00004(16) -0.00019(16)
O17 z 4 0.00065(4) -0.00079(4)
O18 x 1 0.06636(11) 0.08806(11)
O18 y 1 -0.00602(11) -0.01653(10)
O18 z 1 0.02114(3) -0.01873(3)
O18 x 2 -0.00625(11) -0.00329(11)
O18 y 2 0.00116(10) 0.00106(11)
O18 z 2 -0.00126(3) 0.00084(3)
O18 x 3 0.00178(13) 0.00393(13)
O18 y 3 0.00033(13) -0.00188(13)
O18 z 3 0.00057(4) 0.00112(4)
O18 x 4 -0.00149(13) -0.00263(13)
O18 y 4 -0.00002(15) -0.00046(15)
O18 z 4 -0.00008(4) -0.00018(4)
C19 x 1 0.06308(16) 0.11872(15)
C19 y 1 0.00525(15) -0.01633(15)
C19 z 1 0.01472(4) -0.01051(4)
C19 x 2 -0.00384(16) -0.00609(16)
C19 y 2 0.00031(15) 0.00153(15)
C19 z 2 -0.00151(4) -0.00109(4)
C19 x 3 -0.00300(19) 0.00170(19)
C19 y 3 0.00180(18) 0.00035(18)
C19 z 3 -0.00098(5) 0.00074(5)
C19 x 4 0.00128(18) -0.00043(17)
C19 y 4 0.0005(2) -0.0002(2)
C19 z 4 0.00063(5) -0.00004(5)
C20 x 1 0.06705(17) 0.13514(17)
C20 y 1 0.01455(16) -0.01544(16)
C20 z 1 0.01375(4) -0.00873(4)
C20 x 2 -0.00838(17) -0.00860(17)
C20 y 2 -0.00068(17) 0.00162(16)
C20 z 2 -0.00083(4) -0.00148(4)
C20 x 3 -0.0034(2) -0.0004(2)
C20 y 3 0.0007(2) 0.0009(2)
C20 z 3 -0.00112(5) 0.00035(5)
C20 x 4 0.00259(19) 0.00000(19)
C20 y 4 0.0006(2) 0.0001(2)
C20 z 4 0.00053(5) 0.00040(5)
C21 x 1 0.04375(19) 0.15796(18)
C21 y 1 0.01692(17) -0.00929(18)
C21 z 1 0.01188(4) -0.00864(4)
C21 x 2 -0.00500(18) -0.01333(18)
C21 y 2 -0.00070(18) 0.00265(18)
C21 z 2 0.00074(4) -0.00121(4)
C21 x 3 -0.0020(2) -0.0026(2)
C21 y 3 -0.0013(2) 0.0005(2)
C21 z 3 -0.00103(5) -0.00013(5)
C21 x 4 0.00139(19) 0.00216(19)
C21 y 4 0.0008(2) -0.0001(2)
C21 z 4 -0.00008(6) 0.00047(6)
C22 x 1 0.01950(19) 0.15701(17)
C22 y 1 0.00906(19) -0.00875(19)
C22 z 1 0.01186(4) -0.00987(4)
C22 x 2 -0.00115(17) -0.01056(17)
C22 y 2 0.00026(19) 0.00413(19)
C22 z 2 0.00142(4) -0.00050(4)
C22 x 3 -0.0020(2) -0.0035(2)
C22 y 3 -0.0015(2) 0.0003(2)
C22 z 3 -0.00101(5) -0.00055(5)
C22 x 4 0.00050(19) 0.00195(18)
C22 y 4 0.0002(3) 0.0000(3)
C22 z 4 -0.00053(6) 0.00036(6)
C23 x 1 0.02210(17) 0.14015(16)
C23 y 1 0.00196(17) -0.01207(17)
C23 z 1 0.01261(4) -0.01063(4)
C23 x 2 0.00047(17) -0.00693(17)
C23 y 2 0.00212(18) 0.00358(18)
C23 z 2 0.00088(4) -0.00085(4)
C23 x 3 -0.0035(2) -0.0018(2)
C23 y 3 -0.0011(2) 0.0015(2)
C23 z 3 -0.00126(5) -0.00007(5)
C23 x 4 0.0008(2) 0.0008(2)
C23 y 4 -0.0001(2) -0.0005(2)
C23 z 4 0.00006(6) 0.00059(6)
C24 x 1 0.04282(15) 0.12378(15)
C24 y 1 0.00051(15) -0.01439(15)
C24 z 1 0.01368(4) -0.01104(4)
C24 x 2 0.00004(16) -0.00634(15)
C24 y 2 0.00217(15) 0.00180(15)
C24 z 2 -0.00048(4) -0.00110(4)
C24 x 3 -0.00404(19) 0.00100(19)
C24 y 3 0.00091(19) 0.00094(19)
C24 z 3 -0.00123(5) 0.00061(5)
C24 x 4 0.00095(18) 0.00019(18)
C24 y 4 -0.0002(2) 0.0000(2)
C24 z 4 0.00053(5) 0.00022(6)
H02a x 1 0.0563 0.0109
H02a y 1 -0.0204 0.0082
H02a z 1 0.0161 -0.037
H02a x 2 0.0041 -0.0029
H02a y 2 0.0004 -0.0023
H02a z 2 0.0012 0.0049
H02a x 3 -0.0015 -0.0013
H02a y 3 0 0.0026
H02a z 3 -0.0004 -0.0012
H02a x 4 0.0002 -0.0005
H02a y 4 -0.0005 0
H02a z 4 0.0008 0.0002
H02b x 1 0.0791 0.0237
H02b y 1 -0.0238 0.0078
H02b z 1 0.0212 -0.0328
H02b x 2 0.0024 0.0032
H02b y 2 0.0021 -0.0042
H02b z 2 -0.0008 0.0044
H02b x 3 0 -0.0035
H02b y 3 -0.0013 0.0014
H02b z 3 0.0004 -0.0013
H02b x 4 0.0009 0.0003
H02b y 4 0 -0.0006
H02b z 4 0.0004 0.0007
H02c x 1 0.0634 0.0298
H02c y 1 -0.0216 -0.0008
H02c z 1 0.0187 -0.0335
H02c x 2 0.0027 0.0016
H02c y 2 0.0027 -0.0034
H02c z 2 -0.0008 0.0037
H02c x 3 0.0004 -0.003
H02c y 3 -0.0016 0.0018
H02c z 3 0.0005 -0.0007
H02c x 4 0.0006 0.0001
H02c y 4 -0.0001 -0.0002
H02c z 4 0.0001 0.0007
H03a x 1 0.0343 -0.0065
H03a y 1 -0.0171 0.0082
H03a z 1 0.0111 -0.0371
H03a x 2 0.0026 -0.0098
H03a y 2 -0.0007 -0.0007
H03a z 2 0.0025 0.0036
H03a x 3 -0.0004 0.0008
H03a y 3 0.0023 0.0021
H03a z 3 -0.0013 -0.0011
H03a x 4 -0.0001 -0.0001
H03a y 4 -0.0006 0.0002
H03a z 4 0.0006 -0.0005
H03b x 1 0.0361 -0.0047
H03b y 1 -0.019 0.0016
H03b z 1 0.0112 -0.0336
H03b x 2 0.0055 -0.0084
H03b y 2 0 -0.0016
H03b z 2 0.0013 0.0029
H03b x 3 -0.0007 0.0004
H03b y 3 0.001 0.0032
H03b z 3 -0.0005 -0.0014
H03b x 4 0.0003 0.0002
H03b y 4 -0.0003 0.0001
H03b z 4 0.0005 -0.0001
H03c x 1 0.0602 -0.0025
H03c y 1 -0.0193 0.0067
H03c z 1 0.0164 -0.0338
H03c x 2 0.005 -0.0036
H03c y 2 -0.0002 -0.0025
H03c z 2 0.0008 0.0038
H03c x 3 -0.0011 -0.001
H03c y 3 0.0008 0.0026
H03c z 3 -0.0004 -0.0017
H03c x 4 0.0007 0.0002
H03c y 4 -0.0009 -0.0004
H03c z 4 0.0007 0
H05a x 1 -0.0057 -0.0061
H05a y 1 -0.0151 -0.0184
H05a z 1 0.0017 -0.0351
H05a x 2 0.0055 -0.0136
H05a y 2 0.0009 0.0005
H05a z 2 0.0012 0.0012
H05a x 3 -0.0008 0.0025
H05a y 3 0.0004 0.006
H05a z 3 0 -0.0002
H05a x 4 -0.0016 -0.0003
H05a y 4 0.0004 0.0013
H05a z 4 0.0002 0
H05b x 1 0.0216 -0.0011
H05b y 1 -0.0136 -0.0201
H05b z 1 0.0067 -0.0345
H05b x 2 0.0072 -0.0068
H05b y 2 0.0009 -0.0004
H05b z 2 0.0006 0.0011
H05b x 3 -0.001 0.0004
H05b y 3 -0.0024 0.0043
H05b z 3 0.0001 -0.0004
H05b x 4 -0.0004 -0.0001
H05b y 4 -0.0002 0.001
H05b z 4 0.0001 0.0001
H05c x 1 0.0054 -0.0097
H05c y 1 -0.0178 -0.0088
H05c z 1 0.0041 -0.0341
H05c x 2 0.003 -0.0121
H05c y 2 0.0011 -0.0005
H05c z 2 0.0012 0.0019
H05c x 3 0 0.0025
H05c y 3 0.0016 0.0045
H05c z 3 -0.0003 -0.0008
H05c x 4 -0.0008 0.0002
H05c y 4 0.0004 0.0008
H05c z 4 0.0004 -0.0001
H06a x 1 0.0088 0.0123
H06a y 1 -0.0128 -0.0219
H06a z 1 0.0061 -0.0362
H06a x 2 0.0095 -0.0088
H06a y 2 0.0006 -0.0001
H06a z 2 0.0009 0.0013
H06a x 3 -0.0012 0.0002
H06a y 3 -0.0023 0.0035
H06a z 3 -0.0002 0.0002
H06a x 4 -0.0004 -0.0013
H06a y 4 -0.0001 0.0014
H06a z 4 0 0.0004
H06b x 1 0.0298 0.0243
H06b y 1 -0.0151 -0.0156
H06b z 1 0.011 -0.0347
H06b x 2 0.0087 -0.0047
H06b y 2 0.0012 -0.0012
H06b z 2 0.0004 0.002
H06b x 3 0.0002 -0.0013
H06b y 3 -0.0022 0.0031
H06b z 3 0.0001 -0.0001
H06b x 4 -0.0004 -0.0012
H06b y 4 0 0.0007
H06b z 4 -0.0001 0.0005
H06c x 1 0.0314 0.0244
H06c y 1 -0.01 -0.0226
H06c z 1 0.0114 -0.0348
H06c x 2 0.008 -0.0019
H06c y 2 0.0008 -0.001
H06c z 2 0.0003 0.0011
H06c x 3 0.0009 -0.0011
H06c y 3 -0.0038 0.0018
H06c z 3 -0.0003 0.0001
H06c x 4 0.0002 -0.0005
H06c y 4 -0.0005 0.0011
H06c z 4 -0.0002 0.0003
H07a x 1 -0.0101 0.0077
H07a y 1 -0.0182 -0.0053
H07a z 1 0.0017 -0.036
H07a x 2 -0.0015 -0.0171
H07a y 2 0.0013 -0.0007
H07a z 2 0.0025 0.0019
H07a x 3 0.0012 0.0024
H07a y 3 0.0035 0.0029
H07a z 3 -0.0003 -0.0005
H07a x 4 -0.0019 0.0007
H07a y 4 0.0005 0.0012
H07a z 4 0.0005 -0.0001
H07b x 1 0.0005 0.0019
H07b y 1 -0.0171 0.0044
H07b z 1 0.0041 -0.0366
H07b x 2 -0.0029 -0.0145
H07b y 2 0.0003 -0.0018
H07b z 2 0.0032 0.0023
H07b x 3 0.0012 0.0016
H07b y 3 0.0042 0.0018
H07b z 3 -0.0009 -0.0006
H07b x 4 -0.001 0.0011
H07b y 4 0.0003 0.0009
H07b z 4 0.0005 -0.0004
H07c x 1 0.0134 0.0095
H07c y 1 -0.0181 0.0018
H07c z 1 0.0068 -0.0366
H07c x 2 0.0007 -0.0137
H07c y 2 0.0006 -0.0018
H07c z 2 0.0026 0.0028
H07c x 3 0.0005 0.0015
H07c y 3 0.003 0.0029
H07c z 3 -0.0004 -0.0007
H07c x 4 -0.0016 0.0004
H07c y 4 0 0.0007
H07c z 4 0.0006 0
H09 x 1 0.0879 0.0299
H09 y 1 -0.018 -0.0237
H09 z 1 0.022 -0.0325
H09 x 2 -0.0005 0.002
H09 y 2 0.0042 -0.0037
H09 z 2 -0.0014 0.0019
H09 x 3 0.003 -0.0028
H09 y 3 -0.0035 0.0019
H09 z 3 0.001 -0.0006
H09 x 4 -0.0003 0.0024
H09 y 4 0 -0.0013
H09 z 4 -0.0001 0.0003
H10a x 1 0.085 0.0578
H10a y 1 -0.0122 -0.0215
H10a z 1 0.0229 -0.0295
H10a x 2 -0.0045 0.0019
H10a y 2 0.0031 -0.0019
H10a z 2 -0.0015 0.0006
H10a x 3 0.0059 -0.0005
H10a y 3 -0.0034 -0.0005
H10a z 3 0.0006 0
H10a x 4 -0.0027 0.0015
H10a y 4 0.0006 -0.0004
H10a z 4 -0.0003 0.0001
H10b x 1 0.0624 0.0595
H10b y 1 -0.016 -0.0066
H10b z 1 0.0173 -0.0296
H10b x 2 -0.0003 0.005
H10b y 2 0.003 0.0002
H10b z 2 -0.0009 0.001
H10b x 3 0.0054 -0.0027
H10b y 3 -0.0018 0.0002
H10b z 3 0.0006 -0.0003
H10b x 4 -0.0018 0.0027
H10b y 4 0.0003 -0.0001
H10b z 4 -0.0002 0.0002
H15 x 1 0.066 0.0649
H15 y 1 -0.011 -0.0131
H15 z 1 0.0149 -0.0178
H15 x 2 -0.0033 -0.0004
H15 y 2 0.0006 0.0018
H15 z 2 -0.002 0.0021
H15 x 3 0.0025 0.0034
H15 y 3 -0.0009 -0.0026
H15 z 3 0.0007 0.0004
H15 x 4 -0.001 -0.0008
H15 y 4 -0.0004 -0.0001
H15 z 4 -0.0006 -0.0003
H16a x 1 0.1069 0.0543
H16a y 1 -0.0079 -0.0224
H16a z 1 0.0253 -0.0216
H16a x 2 -0.0035 -0.0029
H16a y 2 0.0031 -0.0021
H16a z 2 -0.002 0.0012
H16a x 3 0.0031 0.0026
H16a y 3 -0.0017 -0.0017
H16a z 3 0.0008 0.0005
H16a x 4 -0.0016 -0.0006
H16a y 4 0.0006 0.0001
H16a z 4 -0.0004 -0.0001
H16b x 1 0.0923 0.0438
H16b y 1 -0.0109 -0.0203
H16b z 1 0.0221 -0.0231
H16b x 2 -0.0018 -0.0015
H16b y 2 0.0034 -0.0012
H16b z 2 -0.0013 0.0022
H16b x 3 0.0036 0.0015
H16b y 3 -0.0025 -0.0013
H16b z 3 0.0007 0.0003
H16b x 4 -0.0016 0
H16b y 4 0.0005 -0.0001
H16b z 4 -0.0005 0.0001
H17 x 1 0.0833(17) 0.0881(17)
H17 y 1 -0.0018(16) -0.0158(16)
H17 z 1 0.0141(5) -0.0124(5)
H17 x 2 -0.0018(18) -0.0053(18)
H17 y 2 0.0028(16) 0.0021(16)
H17 z 2 -0.0036(4) 0.0008(4)
H17 x 3 -0.0040(19) 0.0040(19)
H17 y 3 0.0000(18) -0.0009(18)
H17 z 3 0.0011(5) 0.0006(5)
H17 x 4 0.0047(19) -0.0008(18)
H17 y 4 -0.005(2) -0.001(2)
H17 z 4 0.0007(5) -0.0005(5)
H20 x 1 0.082 0.1306
H20 y 1 0.0181 -0.0179
H20 z 1 0.0145 -0.0082
H20 x 2 -0.012 -0.0081
H20 y 2 -0.0022 0.0014
H20 z 2 -0.0015 -0.0014
H20 x 3 -0.0031 -0.0002
H20 y 3 0.0011 0.0006
H20 z 3 -0.001 0.0005
H20 x 4 0.0031 -0.0007
H20 y 4 0.001 -0.0002
H20 z 4 0.0007 0.0003
H21 x 1 0.0411 0.1726
H21 y 1 0.0228 -0.0051
H21 z 1 0.0111 -0.0084
H21 x 2 -0.0042 -0.0177
H21 y 2 -0.0016 0.0022
H21 z 2 0.0011 -0.001
H21 x 3 -0.0007 -0.0033
H21 y 3 -0.0016 -0.0004
H21 z 3 -0.0009 -0.0002
H21 x 4 0.0006 0.0031
H21 y 4 0.0007 0.0002
H21 z 4 -0.0003 0.0004
H22 x 1 -0.0023 0.1662
H22 y 1 0.0086 -0.0064
H22 z 1 0.0118 -0.0106
H22 x 2 0.0014 -0.0117
H22 y 2 -0.0013 0.0054
H22 z 2 0.0019 0.0005
H22 x 3 -0.0002 -0.0042
H22 y 3 -0.0015 -0.001
H22 z 3 -0.0007 -0.0009
H22 x 4 -0.0007 0.0023
H22 y 4 0.0001 0.0001
H22 z 4 -0.0007 -0.0002
H23 x 1 0.006 0.1391
H23 y 1 -0.0027 -0.0121
H23 z 1 0.0126 -0.0114
H23 x 2 0.0029 -0.0056
H23 y 2 0.0027 0.0045
H23 z 2 0.0013 -0.0004
H23 x 3 -0.0036 -0.0022
H23 y 3 -0.0016 0.0013
H23 z 3 -0.0013 -0.0003
H23 x 4 0.0004 0.0005
H23 y 4 -0.0002 -0.001
H23 z 4 0 0.0007
H24 x 1 0.0403 0.1153
H24 y 1 -0.0042 -0.0144
H24 z 1 0.0139 -0.0122
H24 x 2 0.0026 -0.0067
H24 y 2 0.0027 0.0009
H24 z 2 -0.0008 -0.0008
H24 x 3 -0.0038 0.0025
H24 y 3 0.0011 0.0001
H24 z 3 -0.001 0.001
H24 x 4 0.0007 0.0002
H24 y 4 -0.0001 0.0003
H24 z 4 0.0006 -0.0001

loop_
_atom_site_displace_special_func_atom_site_label
_atom_site_displace_special_func_sawtooth_ax
_atom_site_displace_special_func_sawtooth_ay
_atom_site_displace_special_func_sawtooth_az
_atom_site_displace_special_func_sawtooth_c
_atom_site_displace_special_func_sawtooth_w
? ? ? ? ? ?

loop_
_atom_site_Fourier_wave_vector_seq_id
_atom_site_Fourier_wave_vector_x
_atom_site_Fourier_wave_vector_z
1 0.14216 0.38390
2 0.28432 0.76780
3 0.42648 1.15170
4 0.56864 1.53560

loop_
_atom_site_occ_Fourier_atom_site_label
_atom_site_occ_Fourier_wave_vector_seq_id
_atom_site_occ_Fourier_param_cos
_atom_site_occ_Fourier_param_sin
? ? ? ?

loop_
_atom_site_occ_special_func_atom_site_label
_atom_site_occ_special_func_crenel_c
_atom_site_occ_special_func_crenel_w
? ? ?

loop_
_atom_site_U_Fourier_atom_site_label
_atom_site_U_Fourier_tens_elem
_atom_site_U_Fourier_wave_vector_seq_id
_atom_site_U_Fourier_param_cos
_atom_site_U_Fourier_param_sin
Si01 U11 1 0.00082(10) -0.00010(10)
Si01 U22 1 0.00080(13) 0.00065(13)
Si01 U33 1 -0.00041(13) 0.00159(12)
Si01 U12 1 -0.00001(10) -0.00081(10)
Si01 U13 1 0.00017(9) 0.00112(9)
Si01 U23 1 0.00023(11) -0.00106(11)
Si01 U11 2 -0.00009(11) -0.00035(11)
Si01 U22 2 -0.00014(15) 0.00049(15)
Si01 U33 2 0.00226(15) 0.00238(14)
Si01 U12 2 -0.00001(11) 0.00020(10)
Si01 U13 2 0.00058(10) 0.00063(10)
Si01 U23 2 -0.00016(13) -0.00087(12)
C02 U11 1 0.0021(5) 0.0012(5)
C02 U22 1 0.0017(6) -0.0014(6)
C02 U33 1 -0.0010(7) 0.0024(6)
C02 U12 1 -0.0007(4) -0.0005(4)
C02 U13 1 0.0019(5) 0.0012(4)
C02 U23 1 -0.0002(5) 0.0000(5)
C02 U11 2 -0.0001(5) -0.0002(5)
C02 U22 2 -0.0007(7) 0.0004(6)
C02 U33 2 0.0021(8) 0.0050(7)
C02 U12 2 0.0005(4) 0.0002(4)
C02 U13 2 0.0010(5) 0.0001(5)
C02 U23 2 0.0011(5) -0.0016(5)
C03 U11 1 -0.0001(5) -0.0035(5)
C03 U22 1 0.0012(6) -0.0001(6)
C03 U33 1 0.0016(7) 0.0011(6)
C03 U12 1 -0.0009(4) 0.0000(4)
C03 U13 1 0.0014(5) -0.0002(4)
C03 U23 1 -0.0001(5) -0.0007(4)
C03 U11 2 0.0006(5) -0.0007(5)
C03 U22 2 0.0000(6) 0.0001(6)
C03 U33 2 0.0019(7) 0.0012(7)
C03 U12 2 0.0007(4) 0.0014(4)
C03 U13 2 0.0007(5) -0.0009(5)
C03 U23 2 -0.0001(5) -0.0001(5)
C04 U11 1 0.0015(5) -0.0038(5)
C04 U22 1 -0.0008(6) 0.0003(6)
C04 U33 1 -0.0009(6) 0.0019(5)
C04 U12 1 -0.0003(4) 0.0011(4)
C04 U13 1 -0.0004(4) -0.0011(4)
C04 U23 1 0.0000(4) 0.0006(4)
C04 U11 2 -0.0022(5) -0.0009(5)
C04 U22 2 0.0008(6) 0.0009(6)
C04 U33 2 0.0032(6) 0.0020(6)
C04 U12 2 0.0011(4) 0.0009(4)
C04 U13 2 -0.0007(4) -0.0003(4)
C04 U23 2 -0.0003(4) 0.0011(4)
C05 U11 1 -0.0004(5) -0.0047(6)
C05 U22 1 -0.0025(8) 0.0009(8)
C05 U33 1 -0.0034(6) -0.0008(5)
C05 U12 1 -0.0014(5) 0.0002(5)
C05 U13 1 -0.0034(5) -0.0041(4)
C05 U23 1 0.0004(5) -0.0017(5)
C05 U11 2 -0.0030(6) 0.0006(6)
C05 U22 2 0.0013(8) 0.0010(8)
C05 U33 2 0.0026(7) 0.0005(6)
C05 U12 2 0.0004(5) -0.0002(5)
C05 U13 2 -0.0010(5) 0.0007(5)
C05 U23 2 -0.0003(6) -0.0003(6)
C06 U11 1 0.0045(6) -0.0064(6)
C06 U22 1 -0.0030(7) -0.0029(8)
C06 U33 1 -0.0020(6) 0.0007(5)
C06 U12 1 -0.0001(5) 0.0057(5)
C06 U13 1 0.0001(5) -0.0014(5)
C06 U23 1 0.0010(5) 0.0019(5)
C06 U11 2 -0.0029(6) -0.0012(6)
C06 U22 2 0.0002(8) 0.0004(8)
C06 U33 2 -0.0003(7) 0.0014(7)
C06 U12 2 0.0010(5) 0.0006(5)
C06 U13 2 -0.0008(5) -0.0008(5)
C06 U23 2 -0.0006(6) -0.0010(5)
C07 U11 1 0.0008(6) -0.0044(7)
C07 U22 1 -0.0016(8) 0.0013(7)
C07 U33 1 0.0030(7) 0.0027(5)
C07 U12 1 0.0031(5) -0.0011(5)
C07 U13 1 -0.0030(5) -0.0022(5)
C07 U23 1 -0.0017(5) 0.0006(5)
C07 U11 2 -0.0047(6) 0.0016(6)
C07 U22 2 -0.0002(8) 0.0002(8)
C07 U33 2 0.0025(7) 0.0033(7)
C07 U12 2 -0.0014(6) 0.0011(5)
C07 U13 2 0.0003(5) -0.0007(5)
C07 U23 2 -0.0004(6) -0.0003(6)
O08 U11 1 0.0002(3) 0.0017(3)
O08 U22 1 0.0016(4) -0.0029(4)
O08 U33 1 0.0003(4) -0.0010(3)
O08 U12 1 0.0008(3) -0.0016(3)
O08 U13 1 0.0000(3) 0.0003(3)
O08 U23 1 0.0005(3) -0.0020(3)
O08 U11 2 0.0007(3) 0.0001(3)
O08 U22 2 -0.0004(4) 0.0004(4)
O08 U33 2 0.0007(4) 0.0017(4)
O08 U12 2 0.0001(3) 0.0001(3)
O08 U13 2 -0.0003(3) -0.0002(3)
O08 U23 2 -0.0009(3) -0.0011(3)
C09 U11 1 0.0001(4) 0.0034(5)
C09 U22 1 0.0018(6) 0.0013(6)
C09 U33 1 -0.0008(5) -0.0003(5)
C09 U12 1 0.0007(4) -0.0031(4)
C09 U13 1 -0.0008(4) -0.0001(4)
C09 U23 1 0.0010(4) -0.0006(4)
C09 U11 2 0.0003(5) 0.0000(5)
C09 U22 2 -0.0010(6) 0.0009(6)
C09 U33 2 0.0008(6) 0.0033(6)
C09 U12 2 0.0015(4) -0.0004(4)
C09 U13 2 0.0004(4) 0.0012(4)
C09 U23 2 0.0006(4) 0.0003(5)
C10 U11 1 -0.0033(5) 0.0095(5)
C10 U22 1 0.0005(5) -0.0011(5)
C10 U33 1 0.0010(5) 0.0001(5)
C10 U12 1 0.0009(4) -0.0020(4)
C10 U13 1 -0.0005(4) -0.0005(4)
C10 U23 1 0.0001(4) -0.0004(4)
C10 U11 2 -0.0008(5) 0.0020(6)
C10 U22 2 0.0000(6) 0.0008(6)
C10 U33 2 -0.0015(6) 0.0014(6)
C10 U12 2 0.0013(4) -0.0006(4)
C10 U13 2 0.0013(4) 0.0003(4)
C10 U23 2 0.0000(4) -0.0008(4)
N11 U11 1 -0.0036(4) 0.0059(4)
N11 U22 1 0.0006(4) 0.0002(4)
N11 U33 1 0.0002(4) -0.0011(4)
N11 U12 1 0.0001(3) -0.0005(3)
N11 U13 1 -0.0009(3) 0.0005(3)
N11 U23 1 -0.0001(3) 0.0001(3)
N11 U11 2 -0.0009(4) -0.0007(4)
N11 U22 2 -0.0003(4) 0.0003(4)
N11 U33 2 0.0005(4) 0.0031(4)
N11 U12 2 -0.0002(3) 0.0001(3)
N11 U13 2 0.0005(3) 0.0011(3)
N11 U23 2 0.0002(3) 0.0002(3)
C12 U11 1 -0.0022(4) 0.0058(4)
C12 U22 1 -0.0011(5) -0.0006(5)
C12 U33 1 0.0005(4) -0.0015(4)
C12 U12 1 0.0002(4) 0.0000(4)
C12 U13 1 -0.0013(3) 0.0016(3)
C12 U23 1 0.0001(3) 0.0008(4)
C12 U11 2 -0.0021(5) 0.0004(5)
C12 U22 2 0.0017(5) 0.0001(6)
C12 U33 2 -0.0010(4) 0.0011(5)
C12 U12 2 -0.0001(4) -0.0007(4)
C12 U13 2 -0.0001(4) 0.0008(4)
C12 U23 2 0.0000(4) -0.0002(4)
C13 U11 1 -0.0007(5) 0.0005(5)
C13 U22 1 0.0003(5) 0.0011(5)
C13 U33 1 -0.0012(4) 0.0001(4)
C13 U12 1 0.0003(4) 0.0002(4)
C13 U13 1 -0.0009(3) 0.0011(4)
C13 U23 1 -0.0009(3) 0.0011(4)
C13 U11 2 -0.0008(6) 0.0003(5)
C13 U22 2 -0.0009(5) 0.0004(5)
C13 U33 2 -0.0003(5) 0.0017(5)
C13 U12 2 0.0005(4) -0.0012(4)
C13 U13 2 0.0000(4) 0.0008(4)
C13 U23 2 0.0003(4) 0.0003(4)
C14 U11 1 -0.0020(5) 0.0004(5)
C14 U22 1 0.0001(5) 0.0003(5)
C14 U33 1 -0.0017(4) -0.0002(4)
C14 U12 1 0.0003(4) 0.0001(4)
C14 U13 1 -0.0017(3) 0.0008(4)
C14 U23 1 0.0002(3) 0.0003(4)
C14 U11 2 -0.0020(6) 0.0016(5)
C14 U22 2 0.0000(5) -0.0002(5)
C14 U33 2 -0.0007(4) 0.0013(5)
C14 U12 2 0.0003(4) 0.0007(4)
C14 U13 2 0.0006(4) 0.0004(4)
C14 U23 2 -0.0006(4) 0.0010(4)
C15 U11 1 -0.0003(5) 0.0024(4)
C15 U22 1 -0.0003(5) -0.0007(5)
C15 U33 1 0.0001(4) -0.0003(4)
C15 U12 1 0.0005(4) -0.0005(4)
C15 U13 1 -0.0009(3) 0.0006(3)
C15 U23 1 0.0002(3) -0.0007(4)
C15 U11 2 0.0005(5) 0.0002(5)
C15 U22 2 0.0002(5) 0.0001(5)
C15 U33 2 -0.0004(5) 0.0021(5)
C15 U12 2 -0.0002(4) 0.0001(4)
C15 U13 2 -0.0003(4) 0.0011(4)
C15 U23 2 -0.0003(4) -0.0002(4)
C16 U11 1 -0.0007(5) 0.0024(5)
C16 U22 1 0.0008(5) 0.0018(5)
C16 U33 1 -0.0005(5) -0.0002(5)
C16 U12 1 0.0011(4) -0.0025(4)
C16 U13 1 -0.0002(4) 0.0006(4)
C16 U23 1 0.0003(4) 0.0003(4)
C16 U11 2 -0.0003(5) 0.0004(5)
C16 U22 2 0.0000(6) 0.0000(6)
C16 U33 2 0.0001(5) 0.0031(6)
C16 U12 2 -0.0009(4) 0.0001(4)
C16 U13 2 0.0004(4) 0.0016(4)
C16 U23 2 -0.0013(4) 0.0009(4)
O17 U11 1 -0.0022(4) -0.0028(4)
O17 U22 1 0.0002(3) 0.0005(4)
O17 U33 1 0.0002(3) -0.0005(3)
O17 U12 1 -0.0004(3) -0.0008(3)
O17 U13 1 -0.0008(3) 0.0021(3)
O17 U23 1 0.0014(3) 0.0001(3)
O17 U11 2 -0.0044(4) 0.0036(4)
O17 U22 2 0.0002(4) 0.0011(4)
O17 U33 2 -0.0016(3) 0.0005(3)
O17 U12 2 0.0001(3) -0.0017(3)
O17 U13 2 0.0011(3) -0.0006(3)
O17 U23 2 -0.0004(3) 0.0007(3)
O18 U11 1 -0.0045(4) 0.0091(4)
O18 U22 1 -0.0003(4) -0.0007(4)
O18 U33 1 0.0034(3) -0.0023(3)
O18 U12 1 0.0005(3) -0.0003(3)
O18 U13 1 -0.0029(3) 0.0019(3)
O18 U23 1 0.0009(3) -0.0001(3)
O18 U11 2 -0.0022(4) -0.0006(4)
O18 U22 2 0.0001(4) -0.0008(4)
O18 U33 2 -0.0006(4) 0.0018(4)
O18 U12 2 -0.0002(3) -0.0003(3)
O18 U13 2 -0.0003(3) 0.0009(3)
O18 U23 2 -0.0003(3) -0.0006(3)
C19 U11 1 -0.0011(5) -0.0001(5)
C19 U22 1 -0.0018(5) 0.0002(5)
C19 U33 1 -0.0004(4) 0.0011(4)
C19 U12 1 0.0000(4) -0.0001(4)
C19 U13 1 -0.0018(3) 0.0014(4)
C19 U23 1 0.0000(3) 0.0017(3)
C19 U11 2 -0.0016(6) 0.0011(6)
C19 U22 2 -0.0006(5) 0.0016(5)
C19 U33 2 -0.0018(5) 0.0006(5)
C19 U12 2 -0.0004(4) -0.0007(4)
C19 U13 2 -0.0006(4) 0.0003(4)
C19 U23 2 -0.0003(4) 0.0002(4)
C20 U11 1 -0.0049(6) 0.0014(5)
C20 U22 1 -0.0011(5) 0.0002(5)
C20 U33 1 -0.0033(5) 0.0024(5)
C20 U12 1 -0.0017(4) -0.0012(4)
C20 U13 1 -0.0003(4) -0.0011(4)
C20 U23 1 -0.0008(4) 0.0020(4)
C20 U11 2 -0.0013(7) 0.0000(7)
C20 U22 2 -0.0015(6) 0.0009(6)
C20 U33 2 -0.0020(5) -0.0005(5)
C20 U12 2 0.0017(5) -0.0006(5)
C20 U13 2 0.0001(4) 0.0000(4)
C20 U23 2 -0.0006(4) -0.0003(4)
C21 U11 1 -0.0050(7) -0.0006(6)
C21 U22 1 -0.0044(6) 0.0012(6)
C21 U33 1 -0.0048(5) 0.0053(5)
C21 U12 1 -0.0007(5) -0.0031(5)
C21 U13 1 0.0021(4) -0.0031(4)
C21 U23 1 -0.0008(4) 0.0048(4)
C21 U11 2 -0.0032(8) 0.0009(7)
C21 U22 2 -0.0027(6) 0.0002(6)
C21 U33 2 -0.0002(5) -0.0023(5)
C21 U12 2 0.0008(5) 0.0006(5)
C21 U13 2 -0.0016(5) -0.0001(5)
C21 U23 2 -0.0010(4) -0.0022(4)
C22 U11 1 -0.0022(7) -0.0023(5)
C22 U22 1 -0.0091(7) 0.0041(6)
C22 U33 1 -0.0061(5) 0.0079(5)
C22 U12 1 0.0018(5) -0.0009(5)
C22 U13 1 0.0003(4) 0.0000(4)
C22 U23 1 -0.0065(5) 0.0050(5)
C22 U11 2 -0.0029(7) 0.0013(6)
C22 U22 2 -0.0017(7) -0.0022(7)
C22 U33 2 -0.0037(5) -0.0030(5)
C22 U12 2 -0.0001(6) 0.0008(5)
C22 U13 2 0.0007(5) -0.0006(4)
C22 U23 2 -0.0001(5) -0.0028(5)
C23 U11 1 -0.0023(6) 0.0007(5)
C23 U22 1 -0.0056(6) 0.0010(6)
C23 U33 1 -0.0063(5) 0.0062(5)
C23 U12 1 -0.0019(4) 0.0016(4)
C23 U13 1 -0.0049(4) 0.0022(4)
C23 U23 1 -0.0050(4) 0.0041(4)
C23 U11 2 -0.0021(7) 0.0013(6)
C23 U22 2 -0.0006(6) -0.0019(6)
C23 U33 2 -0.0037(6) -0.0022(6)
C23 U12 2 -0.0005(5) -0.0009(5)
C23 U13 2 -0.0004(5) -0.0019(5)
C23 U23 2 0.0004(4) -0.0028(5)
C24 U11 1 -0.0046(5) 0.0016(5)
C24 U22 1 -0.0014(5) 0.0014(5)
C24 U33 1 -0.0012(4) 0.0038(5)
C24 U12 1 -0.0020(4) 0.0011(4)
C24 U13 1 -0.0029(4) 0.0039(4)
C24 U23 1 -0.0019(3) 0.0032(4)
C24 U11 2 -0.0001(6) -0.0015(6)
C24 U22 2 -0.0004(6) -0.0004(5)
C24 U33 2 -0.0033(5) 0.0003(5)
C24 U12 2 0.0006(4) -0.0015(4)
C24 U13 2 -0.0006(4) -0.0001(4)
C24 U23 2 0.0000(4) -0.0008(4)

loop_
_atom_type_symbol
_atom_type_scat_dispersion_real
_atom_type_scat_dispersion_imag
_atom_type_scat_source
C 0.018 0.009 'International Tables Vol C tables 4.2.6.8 and 6.1.1.1'
H 0.000 0.000 'International Tables Vol C tables 4.2.6.8 and 6.1.1.1'
N 0.031 0.018 'International Tables Vol C tables 4.2.6.8 and 6.1.1.1'
O 0.049 0.032 'International Tables Vol C tables 4.2.6.8 and 6.1.1.1'
Si 0.254 0.330 'International Tables Vol C tables 4.2.6.8 and 6.1.1.1'

loop_
_cell_wave_vector_seq_id
_cell_wave_vector_x
_cell_wave_vector_y
_cell_wave_vector_z
1 0.14216 0.00000 0.38390

loop_
_geom_angle_atom_site_label_1
_geom_angle_atom_site_label_2
_geom_angle_atom_site_label_3
_geom_angle_site_symmetry_1
_geom_angle_site_symmetry_2
_geom_angle_site_symmetry_3
_geom_angle_publ_flag
_geom_angle_max
_geom_angle_min
_geom_angle_av
O18 O17 H17 1_565 . . yes 5(3) 1(3) 3(3)
O17 O18 H17 1_545 . 1_545 yes 2.7(15) 0.3(16) 1.2(15)
O17 H17 O18 . . 1_565 yes 179(5) 172(5) 176(5)

loop_
_geom_bond_atom_site_label_1
_geom_bond_atom_site_label_2
_geom_bond_site_symmetry_1
_geom_bond_site_symmetry_2
_geom_bond_publ_flag
_geom_bond_distance_max
_geom_bond_distance_min
_geom_bond_distance_av
O17 O18 . 1_565 yes 2.588(5) 2.538(6) 2.564(5)
O17 H17 . . yes 0.88(5) 0.78(5) 0.84(5)
O18 H17 . 1_545 yes 1.80(5) 1.67(5) 1.72(5)

loop_
_geom_hbond_atom_site_label_D
_geom_hbond_atom_site_label_H
_geom_hbond_atom_site_label_A
_geom_hbond_site_symmetry_D
_geom_hbond_site_symmetry_H
_geom_hbond_site_symmetry_A
_geom_hbond_distance_DH
_geom_hbond_distance_HA
_geom_hbond_distance_DA
_geom_hbond_angle_DHA
_geom_hbond_publ_flag
? ? ? ? ? ? ? ? ? ? ?

loop_
_geom_torsion_atom_site_label_1
_geom_torsion_atom_site_label_2
_geom_torsion_atom_site_label_3
_geom_torsion_atom_site_label_4
_geom_torsion_site_symmetry_1
_geom_torsion_site_symmetry_2
_geom_torsion_site_symmetry_3
_geom_torsion_site_symmetry_4
_geom_torsion
_geom_torsion_publ_flag
C16 C09 O08 Si01 . . . . -119.07(5) yes
C10 C09 O08 Si01 . . . . 128.13(5) yes
C09 O08 Si01 C02 . . . . 70.12(6) yes
C09 O08 Si01 C03 . . . . -51.62(6) yes
C09 O08 Si01 C04 . . . . -170.93(6) yes
C12 C13 C19 C20 . . . . -152.28(7) yes
C12 C13 C19 C24 . . . . 31.60(10) yes
C14 C13 C19 C20 . . . . 29.93(10) yes
C14 C13 C19 C24 . . . . -146.18(7) yes
C22 C23 N11 C15 . . . . 25.00(6) yes
N11 C10 C09 C16 . . . . -26.37(7) yes
C10 N11 C15 C16 . . . . 23.38(6) yes
